data_8104068
loop_
_publ_author_name
'Wang, P.-L.'
'Werner, P.E.'
'Nord, A.G.'

_publ_section_title
;
 Cation distribution studies of Mg, Co and Co, Ni orthovanadate solid
 solutions
;
_journal_name_full 'Zeitschrift fuer Kristallographie (149,1979-)'
_journal_page_first 271
_journal_page_last 276
_journal_volume 198
_journal_year 1992
_chemical_formula_sum 'Co1.88 Mg1.12 O8 V2'
_chemical_name_systematic '(Mg1.12 Co1.88) (V O4)2'
_space_group_IT_number 64
_symmetry_space_group_name_Hall '-C 2ac 2'
_symmetry_space_group_name_H-M 'C m c a'
_cell_angle_alpha 90
_cell_angle_beta 90
_cell_angle_gamma 90
_cell_formula_units_Z 4
_cell_length_a 6.045
_cell_length_b 11.475
_cell_length_c 8.306
_cell_volume 576.157
_citation_journal_id_ASTM ZEKRDZ
_cod_data_source_file Wang_ZEKRDZ_1992_31.cif
_cod_data_source_block Co1.88Mg1.12O8V2
_cod_original_cell_volume 576.1571
_cod_database_code 8104068

loop_
_symmetry_equiv_pos_as_xyz
x,y,z
-x+1/2,-y,z+1/2
x,-y,-z
-x+1/2,y,-z+1/2
-x,-y,-z
x-1/2,y,-z-1/2
-x,y,z
x-1/2,-y,z-1/2
x+1/2,y+1/2,z
-x+1,-y+1/2,z+1/2
x+1/2,-y+1/2,-z
-x+1,y+1/2,-z+1/2
-x+1/2,-y+1/2,-z
x,y+1/2,-z-1/2
-x+1/2,y+1/2,z
x,-y+1/2,z-1/2

loop_
_atom_site_label
_atom_site_type_symbol
_atom_site_fract_x
_atom_site_fract_y
_atom_site_fract_z
_atom_site_occupancy
_atom_site_U_iso_or_equiv
Mg2 Mg+2 0.25 0.1331 0.25 0.38 0.0
O2 O-2 0 -0.002 0.238 1 0.0
Mg1 Mg+2 0 0 0 0.36 0.0
Co1 Co+2 0 0 0 0.64 0.0
Co2 Co+2 0.25 0.1331 0.25 0.62 0.0
V1 V+5 0 0.3804 0.1201 1 0.0
O1 O-2 0 0.257 0.236 1 0.0
O3 O-2 0.272 0.12 0.003 1 0.0
